data_4300049
loop_
_publ_author_name
'Vadim Yu. Kukushkin'
'Tatyana B. Pakhomova'
'Nadezhda A. Bokach'
'Gabriele Wagner'
'Maxim L. Kuznetsov'
'Markus Galanski'
'Armando J. L. Pombeiro'

_publ_section_title
;
Iminoacylation. 3. Formation of Platinum(IV)-Based Metallaligands Due to
Facile One-End Addition of vic-Dioximes to Coordinated Organonitriles1-3
;
_journal_name_full 'Inorganic Chemistry'
_journal_page_first 216
_journal_page_last 225
_journal_paper_doi 10.1021/ic990552m
_journal_volume 39
_journal_year 2000
_chemical_formula_sum 'C16 H26 Cl2 N4 O4 Pt'
_chemical_formula_weight 604.40
_space_group_IT_number 2
_symmetry_cell_setting triclinic
_symmetry_space_group_name_Hall '-P 1'
_symmetry_space_group_name_H-M 'P -1'
_atom_sites_solution_hydrogens geom
_atom_sites_solution_primary direct
_atom_sites_solution_secondary difmap
_audit_creation_method SHELXL-97
_cell_angle_alpha 65.14(3)
_cell_angle_beta 86.18(3)
_cell_angle_gamma 65.12(3)
_cell_formula_units_Z 1
_cell_length_a 7.670(2)
_cell_length_b 8.230(2)
_cell_length_c 9.682(2)
_cell_measurement_reflns_used 24
_cell_measurement_temperature 293(2)
_cell_measurement_theta_max 12.7
_cell_measurement_theta_min 11.4
_cell_volume 498.5(3)
_computing_structure_refinement 'SHELXL-97 (Sheldrick, 1997)'
_computing_structure_solution 'SHELXS-97 (Sheldrick, 1990)'
_diffrn_ambient_temperature 293(2)
_diffrn_measured_fraction_theta_full 0.999
_diffrn_measured_fraction_theta_max 0.999
_diffrn_measurement_device_type CAD-4
_diffrn_measurement_method theta/2theta
_diffrn_radiation_monochromator beta-filter
_diffrn_radiation_source 'fine-focus sealed tube'
_diffrn_radiation_type MoK\a
_diffrn_radiation_wavelength 0.71073
_diffrn_reflns_av_R_equivalents 0.0167
_diffrn_reflns_av_sigmaI/netI 0.0178
_diffrn_reflns_limit_h_max 9
_diffrn_reflns_limit_h_min -8
_diffrn_reflns_limit_k_max 9
_diffrn_reflns_limit_k_min 0
_diffrn_reflns_limit_l_max 11
_diffrn_reflns_limit_l_min -10
_diffrn_reflns_number 1887
_diffrn_reflns_theta_full 24.97
_diffrn_reflns_theta_max 24.97
_diffrn_reflns_theta_min 2.34
_diffrn_standards_decay_% .5
_diffrn_standards_interval_time 60
_diffrn_standards_number 3
_exptl_absorpt_coefficient_mu 7.334
_exptl_absorpt_correction_T_max 0.420
_exptl_absorpt_correction_T_min 0.162
_exptl_absorpt_correction_type empiric
_exptl_crystal_colour yellow
_exptl_crystal_density_diffrn 2.013
_exptl_crystal_density_method 'not measured'
_exptl_crystal_description prism
_exptl_crystal_F_000 294
_exptl_crystal_size_max 0.33
_exptl_crystal_size_mid 0.32
_exptl_crystal_size_min 0.13
_refine_diff_density_max 1.910
_refine_diff_density_min -1.993
_refine_diff_density_rms 0.160
_refine_ls_extinction_coef 0.0055(13)
_refine_ls_extinction_expression Fc^*^=kFc[1+0.001xFc^2^\l^3^/sin(2\q)]^-1/4^
_refine_ls_extinction_method SHELXL
_refine_ls_goodness_of_fit_ref 1.143
_refine_ls_hydrogen_treatment mixed
_refine_ls_matrix_type full
_refine_ls_number_parameters 177
_refine_ls_number_reflns 1750
_refine_ls_number_restraints 0
_refine_ls_restrained_S_all 1.143
_refine_ls_R_factor_all 0.0264
_refine_ls_R_factor_gt 0.0264
_refine_ls_shift/su_max 0.036
_refine_ls_shift/su_mean 0.001
_refine_ls_structure_factor_coef Fsqd
_refine_ls_weighting_details 'w=1/[\s^2^(Fo^2^)+(0.0315P)^2^+3.7419P] where P=(Fo^2^+2Fc^2^)/3'
_refine_ls_weighting_scheme calc
_refine_ls_wR_factor_gt 0.0747
_refine_ls_wR_factor_ref 0.0747
_reflns_number_gt 1750
_reflns_number_total 1750
_reflns_threshold_expression >2sigma(I)
_cod_depositor_comments
;
The following automatic conversions were performed:

'_refine_ls_weighting_scheme' value 'calc
w=1/[\s^2^(Fo^2^)+(0.0315P)^2^+3.7419P] where P=(Fo^2^+2Fc^2^)/3' was
changed to 'calc'. New tag '_refine_ls_weighting_details' was
created. The value of the new tag was set to
'w=1/[\s^2^(Fo^2^)+(0.0315P)^2^+3.7419P] where P=(Fo^2^+2Fc^2^)/3'.

Automatic conversion script
Id: cif_fix_values 3143 2015-03-26 13:38:13Z robertas 
;
_cod_original_cell_volume 498.5(2)
_cod_database_code 4300049

loop_
_symmetry_equiv_pos_as_xyz
'x, y, z'
'-x, -y, -z'

loop_
_atom_site_label
_atom_site_type_symbol
_atom_site_fract_x
_atom_site_fract_y
_atom_site_fract_z
_atom_site_U_iso_or_equiv
_atom_site_adp_type
_atom_site_occupancy
_atom_site_calc_flag
_atom_site_refinement_flags
_atom_site_disorder_assembly
_atom_site_disorder_group
Pt Pt 0.5000 0.5000 0.5000 0.02563(16) Uani 1 d S . .
Cl Cl 0.5153(3) 0.5028(3) 0.2603(2) 0.0468(4) Uani 1 d . . .
O1 O 0.9082(7) 0.3820(7) 0.5359(7) 0.0494(14) Uani 1 d . . .
O2 O 0.3170(7) 0.2253(8) 0.5977(7) 0.0435(13) Uani 1 d . . .
N1 N 0.7814(8) 0.3104(8) 0.5629(7) 0.0336(12) Uani 1 d . . .
N2 N 0.4878(7) 0.2394(7) 0.5893(6) 0.0282(11) Uani 1 d . . .
C1 C 0.8209(9) 0.1216(9) 0.6278(7) 0.0296(13) Uani 1 d . . .
C2 C 1.0255(9) -0.0379(10) 0.6846(8) 0.0353(15) Uani 1 d . . .
C3 C 1.0847(12) -0.1199(13) 0.8554(10) 0.0445(17) Uani 1 d . . .
C4 C 0.9982(13) -0.2537(13) 0.9619(10) 0.053(2) Uani 1 d . . .
C5 C 0.7826(14) -0.1535(15) 0.9722(11) 0.057(2) Uani 1 d . . .
C6 C 0.6502(14) -0.1861(13) 0.8894(10) 0.053(2) Uani 1 d . . .
C7 C 0.6638(11) -0.1240(10) 0.7198(9) 0.0381(16) Uani 1 d . . .
C8 C 0.6511(9) 0.0818(9) 0.6417(7) 0.0286(13) Uani 1 d . . .
H2O H 0.239(19) 0.33(2) 0.599(15) 0.10(4) Uiso 1 d . . .
H21 H 1.105(13) 0.017(13) 0.626(10) 0.05(2) Uiso 1 d . . .
H22 H 1.053(12) -0.153(13) 0.657(9) 0.04(2) Uiso 1 d . . .
H31 H 1.057(13) -0.016(14) 0.876(10) 0.05(2) Uiso 1 d . . .
H32 H 1.226(14) -0.198(13) 0.877(10) 0.05(2) Uiso 1 d . . .
H41 H 1.059(13) -0.303(13) 1.073(10) 0.05(2) Uiso 1 d . . .
H42 H 1.016(12) -0.355(13) 0.931(10) 0.05(2) Uiso 1 d . . .
H51 H 0.735(13) 0.006(14) 0.938(10) 0.06(3) Uiso 1 d . . .
H52 H 0.774(18) -0.218(19) 1.092(15) 0.10(4) Uiso 1 d . . .
H61 H 0.685(14) -0.340(15) 0.949(11) 0.07(3) Uiso 1 d . . .
H62 H 0.512(17) -0.102(17) 0.894(13) 0.08(3) Uiso 1 d . . .
H71 H 0.565(12) -0.126(12) 0.671(9) 0.04(2) Uiso 1 d . . .
H72 H 0.789(13) -0.215(12) 0.703(9) 0.05(2) Uiso 1 d . . .

loop_
_atom_site_aniso_label
_atom_site_aniso_U_11
_atom_site_aniso_U_22
_atom_site_aniso_U_33
_atom_site_aniso_U_23
_atom_site_aniso_U_13
_atom_site_aniso_U_12
Pt 0.0165(2) 0.0243(2) 0.0319(2) -0.00715(14) 0.00253(12) -0.01010(14)
Cl 0.0512(11) 0.0475(10) 0.0366(9) -0.0166(8) 0.0058(8) -0.0187(9)
O1 0.022(2) 0.036(3) 0.082(4) -0.013(3) 0.004(2) -0.017(2)
O2 0.020(2) 0.036(3) 0.070(4) -0.015(3) 0.003(2) -0.015(2)
N1 0.020(3) 0.035(3) 0.042(3) -0.010(2) 0.005(2) -0.015(2)
N2 0.024(3) 0.025(3) 0.039(3) -0.012(2) 0.005(2) -0.015(2)
C1 0.019(3) 0.029(3) 0.034(3) -0.011(3) 0.003(2) -0.008(3)
C2 0.019(3) 0.031(3) 0.044(4) -0.011(3) 0.003(3) -0.006(3)
C3 0.034(4) 0.042(4) 0.051(5) -0.020(4) -0.005(3) -0.010(3)
C4 0.047(5) 0.043(5) 0.048(5) -0.008(4) -0.005(4) -0.012(4)
C5 0.054(5) 0.057(5) 0.047(5) -0.011(4) 0.009(4) -0.023(4)
C6 0.053(5) 0.043(5) 0.053(5) -0.010(4) 0.009(4) -0.023(4)
C7 0.030(4) 0.028(3) 0.054(4) -0.015(3) 0.003(3) -0.013(3)
C8 0.027(3) 0.019(3) 0.036(3) -0.010(3) 0.002(3) -0.007(2)

loop_
_atom_type_symbol
_atom_type_description
_atom_type_scat_dispersion_real
_atom_type_scat_dispersion_imag
_atom_type_scat_source
C C 0.0033 0.0016 'International Tables Vol C Tables 4.2.6.8 and 6.1.1.4'
H H 0.0000 0.0000 'International Tables Vol C Tables 4.2.6.8 and 6.1.1.4'
N N 0.0061 0.0033 'International Tables Vol C Tables 4.2.6.8 and 6.1.1.4'
O O 0.0106 0.0060 'International Tables Vol C Tables 4.2.6.8 and 6.1.1.4'
Cl Cl 0.1484 0.1585 'International Tables Vol C Tables 4.2.6.8 and 6.1.1.4'
Pt Pt -1.7033 8.3905 'International Tables Vol C Tables 4.2.6.8 and 6.1.1.4'

loop_
_geom_angle_atom_site_label_1
_geom_angle_atom_site_label_2
_geom_angle_atom_site_label_3
_geom_angle
_geom_angle_site_symmetry_1
_geom_angle_site_symmetry_3
_geom_angle_publ_flag
N2 Pt N2 180.0 2_666 . ?
N2 Pt N1 78.6(2) 2_666 2_666 ?
N2 Pt N1 101.4(2) . 2_666 ?
N2 Pt N1 101.4(2) 2_666 . ?
N2 Pt N1 78.6(2) . . ?
N1 Pt N1 180.0 2_666 . ?
N2 Pt Cl 89.35(17) 2_666 . ?
N2 Pt Cl 90.65(17) . . ?
N1 Pt Cl 89.35(18) 2_666 . ?
N1 Pt Cl 90.65(18) . . ?
N2 Pt Cl 90.65(17) 2_666 2_666 ?
N2 Pt Cl 89.35(17) . 2_666 ?
N1 Pt Cl 90.65(18) 2_666 2_666 ?
N1 Pt Cl 89.35(18) . 2_666 ?
Cl Pt Cl 180.0 . 2_666 ?
O1 N1 C1 125.5(5) . . ?
O1 N1 Pt 118.6(4) . . ?
C1 N1 Pt 115.9(4) . . ?
C8 N2 O2 120.9(5) . . ?
C8 N2 Pt 116.9(4) . . ?
O2 N2 Pt 122.2(4) . . ?
N1 C1 C8 114.3(5) . . ?
N1 C1 C2 121.8(6) . . ?
C8 C1 C2 123.9(6) . . ?
C1 C2 C3 114.1(6) . . ?
C4 C3 C2 116.5(7) . . ?
C3 C4 C5 116.3(7) . . ?
C6 C5 C4 115.9(9) . . ?
C5 C6 C7 115.0(7) . . ?
C8 C7 C6 111.3(6) . . ?
N2 C8 C1 114.3(5) . . ?
N2 C8 C7 122.8(6) . . ?
C1 C8 C7 122.7(6) . . ?

loop_
_geom_bond_atom_site_label_1
_geom_bond_atom_site_label_2
_geom_bond_distance
_geom_bond_site_symmetry_2
_geom_bond_publ_flag
Pt N2 1.989(5) 2_666 ?
Pt N2 1.989(5) . ?
Pt N1 2.002(5) 2_666 ?
Pt N1 2.002(5) . ?
Pt Cl 2.3067(19) . ?
Pt Cl 2.3067(19) 2_666 ?
O1 N1 1.296(7) . ?
O2 N2 1.357(7) . ?
N1 C1 1.308(9) . ?
N2 C8 1.293(8) . ?
C1 C8 1.456(9) . ?
C1 C2 1.504(8) . ?
C2 C3 1.517(11) . ?
C3 C4 1.511(12) . ?
C4 C5 1.525(13) . ?
C5 C6 1.505(14) . ?
C6 C7 1.512(12) . ?
C7 C8 1.498(9) . ?
